data_4516759
loop_
_publ_author_name
'Brantley, Johnathan N.'
'Samant, Andrew V.'
'Toste, F. Dean'

_publ_section_title
;
 Isolation and Reactivity of Trifluoromethyl Iodonium Salts.
;
_journal_issue 5
_journal_name_full 'ACS central science'
_journal_page_first 341
_journal_page_last 350
_journal_paper_doi 10.1021/acscentsci.6b00119
_journal_volume 2
_journal_year 2016
_chemical_formula_sum 'C8.5 H5.75 Cl F3 I N0.25 O2'
_chemical_formula_weight 362.73
_space_group_crystal_system monoclinic
_space_group_IT_number 9
_space_group_name_Hall 'C -2yc'
_space_group_name_H-M_alt 'C 1 c 1'
_atom_sites_solution_hydrogens geom
_atom_sites_solution_primary iterative
_atom_sites_solution_secondary difmap
_audit_creation_method SHELXL-2014/7
_cell_angle_alpha 90
_cell_angle_beta 108.8840(10)
_cell_angle_gamma 90
_cell_formula_units_Z 16
_cell_length_a 18.8002(13)
_cell_length_b 16.2335(11)
_cell_length_c 15.7805(11)
_cell_measurement_reflns_used 9929
_cell_measurement_temperature 100(2)
_cell_measurement_theta_max 25.44
_cell_measurement_theta_min 2.29
_cell_volume 4556.9(5)
_computing_cell_refinement 'Bruker SAINT'
_computing_data_collection 'Bruker APEX2'
_computing_data_reduction 'Bruker SAINT'
_computing_molecular_graphics ORTEP-32
_computing_publication_material WinGX
_computing_structure_refinement SHELXL-2014
_computing_structure_solution SHELXT-2014
_diffrn_ambient_temperature 100(2)
_diffrn_detector_area_resol_mean 8.366
_diffrn_measured_fraction_theta_full 1.000
_diffrn_measured_fraction_theta_max 0.996
_diffrn_measurement_device_type 'Bruker APEX-I CCD'
_diffrn_measurement_method 'phi and omega scans'
_diffrn_radiation_type MoK\a
_diffrn_radiation_wavelength 0.71073
_diffrn_reflns_av_R_equivalents 0.0373
_diffrn_reflns_av_unetI/netI 0.0268
_diffrn_reflns_Laue_measured_fraction_full 1.000
_diffrn_reflns_Laue_measured_fraction_max 0.996
_diffrn_reflns_limit_h_max 22
_diffrn_reflns_limit_h_min -22
_diffrn_reflns_limit_k_max 19
_diffrn_reflns_limit_k_min -19
_diffrn_reflns_limit_l_max 19
_diffrn_reflns_limit_l_min -19
_diffrn_reflns_number 52041
_diffrn_reflns_point_group_measured_fraction_full 0.991
_diffrn_reflns_point_group_measured_fraction_max 0.985
_diffrn_reflns_theta_full 25.000
_diffrn_reflns_theta_max 25.437
_diffrn_reflns_theta_min 1.698
_diffrn_source 'fine focus sealed tube'
_exptl_absorpt_coefficient_mu 3.067
_exptl_absorpt_correction_T_max 0.7452
_exptl_absorpt_correction_T_min 0.5911
_exptl_absorpt_correction_type multi-scan
_exptl_absorpt_process_details SADABS
_exptl_crystal_colour colourless
_exptl_crystal_density_diffrn 2.115
_exptl_crystal_density_method 'not measured'
_exptl_crystal_description block
_exptl_crystal_F_000 2744
_exptl_crystal_size_max 0.200
_exptl_crystal_size_mid 0.100
_exptl_crystal_size_min 0.080
_refine_diff_density_max 1.879
_refine_diff_density_min -0.897
_refine_diff_density_rms 0.133
_refine_ls_abs_structure_details
;
 Flack x determined using 3882 quotients [(I+)-(I-)]/[(I+)+(I-)]
 (Parsons, Flack and Wagner, Acta Cryst. B69 (2013) 249-259).
;
_refine_ls_abs_structure_Flack -0.040(6)
_refine_ls_extinction_method none
_refine_ls_goodness_of_fit_ref 1.126
_refine_ls_hydrogen_treatment constr
_refine_ls_matrix_type full
_refine_ls_number_parameters 573
_refine_ls_number_reflns 8303
_refine_ls_number_restraints 2
_refine_ls_restrained_S_all 1.126
_refine_ls_R_factor_all 0.0291
_refine_ls_R_factor_gt 0.0280
_refine_ls_shift/su_max 0.001
_refine_ls_shift/su_mean 0.000
_refine_ls_structure_factor_coef Fsqd
_refine_ls_weighting_details 'w=1/[\s^2^(Fo^2^)+(0.0392P)^2^+12.1418P] where P=(Fo^2^+2Fc^2^)/3'
_refine_ls_weighting_scheme calc
_refine_ls_wR_factor_gt 0.0684
_refine_ls_wR_factor_ref 0.0692
_reflns_Friedel_coverage 0.975
_reflns_Friedel_fraction_full 0.982
_reflns_Friedel_fraction_max 0.973
_reflns_number_gt 8088
_reflns_number_total 8303
_reflns_threshold_expression 'I > 2\s(I)'
_cod_data_source_file oc6b00119_si_003.cif
_cod_data_source_block shelx
_cod_original_sg_symbol_H-M 'C c'
_cod_original_formula_sum 'C8.50 H5.75 Cl F3 I N0.25 O2'
_cod_database_code 4516759
_shelx_shelxl_version_number 2014/7
_shelx_space_group_comment
;
The symmetry employed for this shelxl refinement is uniquely defined
by the following loop, which should always be used as a source of
symmetry information in preference to the above space-group names.
They are only intended as comments.
;
_shelx_estimated_absorpt_t_min 0.579
_shelx_estimated_absorpt_t_max 0.791

loop_
_space_group_symop_operation_xyz
'x, y, z'
'x, -y, z+1/2'
'x+1/2, y+1/2, z'
'x+1/2, -y+1/2, z+1/2'

loop_
_atom_site_label
_atom_site_type_symbol
_atom_site_fract_x
_atom_site_fract_y
_atom_site_fract_z
_atom_site_U_iso_or_equiv
_atom_site_adp_type
_atom_site_occupancy
_atom_site_site_symmetry_order
_atom_site_calc_flag
_atom_site_refinement_flags_posn
_atom_site_refinement_flags_adp
C1 C 0.4580(5) 1.1347(5) 0.6673(6) 0.0210(17) Uani 1 1 d . .
C2 C 0.3799(4) 0.9978(5) 0.7410(5) 0.0166(16) Uani 1 1 d . .
C3 C 0.3893(5) 1.0038(5) 0.8311(5) 0.0219(17) Uani 1 1 d . .
H3 H 0.3788 1.0540 0.8556 0.026 Uiso 1 1 calc R U
C4 C 0.4145(5) 0.9356(5) 0.8858(5) 0.0246(18) Uani 1 1 d . .
H4 H 0.4214 0.9390 0.9480 0.030 Uiso 1 1 calc R U
C5 C 0.4297(5) 0.8623(5) 0.8493(6) 0.0269(19) Uani 1 1 d . .
H5 H 0.4477 0.8157 0.8866 0.032 Uiso 1 1 calc R U
C6 C 0.4183(4) 0.8575(5) 0.7585(5) 0.0206(17) Uani 1 1 d . .
H6 H 0.4285 0.8072 0.7340 0.025 Uiso 1 1 calc R U
C7 C 0.3924(4) 0.9247(5) 0.7017(5) 0.0184(16) Uani 1 1 d . .
C8 C 0.3791(5) 0.9169(5) 0.6032(6) 0.0221(18) Uani 1 1 d . .
C9 C 0.5510(5) 0.8627(6) 0.5081(6) 0.0251(19) Uani 1 1 d . .
C10 C 0.6592(5) 0.7459(5) 0.4471(5) 0.0185(17) Uani 1 1 d . .
C11 C 0.6630(5) 0.6641(5) 0.4737(6) 0.0208(18) Uani 1 1 d . .
H11 H 0.6635 0.6502 0.5324 0.025 Uiso 1 1 calc R U
C12 C 0.6661(5) 0.6033(5) 0.4143(6) 0.025(2) Uani 1 1 d . .
H12 H 0.6692 0.5470 0.4315 0.029 Uiso 1 1 calc R U
C13 C 0.6645(6) 0.6254(5) 0.3297(6) 0.029(2) Uani 1 1 d . .
H13 H 0.6664 0.5833 0.2887 0.034 Uiso 1 1 calc R U
C14 C 0.6603(5) 0.7061(5) 0.3023(6) 0.0223(19) Uani 1 1 d . .
H14 H 0.6605 0.7192 0.2436 0.027 Uiso 1 1 calc R U
C15 C 0.6559(4) 0.7690(4) 0.3609(5) 0.0146(16) Uani 1 1 d . .
C16 C 0.6519(5) 0.8567(5) 0.3323(6) 0.0207(18) Uani 1 1 d . .
C17 C 0.4448(5) 0.6101(5) 0.3846(6) 0.0247(19) Uani 1 1 d . .
C18 C 0.3387(4) 0.4870(5) 0.2503(6) 0.0176(16) Uani 1 1 d . .
C19 C 0.3401(5) 0.4956(5) 0.1639(6) 0.0235(18) Uani 1 1 d . .
H19 H 0.3392 0.5486 0.1381 0.028 Uiso 1 1 calc R U
C20 C 0.3427(5) 0.4251(6) 0.1155(6) 0.0237(18) Uani 1 1 d . .
H20 H 0.3457 0.4299 0.0567 0.028 Uiso 1 1 calc R U
C21 C 0.3411(5) 0.3486(6) 0.1511(6) 0.0266(19) Uani 1 1 d . .
H21 H 0.3412 0.3006 0.1167 0.032 Uiso 1 1 calc R U
C22 C 0.3393(5) 0.3419(5) 0.2385(6) 0.0192(17) Uani 1 1 d . .
H22 H 0.3383 0.2888 0.2633 0.023 Uiso 1 1 calc R U
C23 C 0.3391(4) 0.4108(5) 0.2900(5) 0.0160(16) Uani 1 1 d . .
C24 C 0.3398(4) 0.4001(4) 0.3869(5) 0.0120(16) Uani 1 1 d . .
C25 C 0.5615(5) 0.3692(6) 0.2650(6) 0.029(2) Uani 1 1 d . .
C26 C 0.6593(5) 0.2467(5) 0.4083(5) 0.0182(17) Uani 1 1 d . .
C27 C 0.6451(5) 0.1672(5) 0.3766(6) 0.0224(18) Uani 1 1 d . .
H27 H 0.6420 0.1542 0.3168 0.027 Uiso 1 1 calc R U
C28 C 0.6353(5) 0.1064(5) 0.4342(6) 0.0245(19) Uani 1 1 d . .
H28 H 0.6236 0.0516 0.4131 0.029 Uiso 1 1 calc R U
C29 C 0.6426(5) 0.1253(5) 0.5210(6) 0.0240(18) Uani 1 1 d . .
H29 H 0.6369 0.0836 0.5605 0.029 Uiso 1 1 calc R U
C30 C 0.6585(5) 0.2066(5) 0.5517(6) 0.0208(18) Uani 1 1 d . .
H30 H 0.6638 0.2192 0.6122 0.025 Uiso 1 1 calc R U
C31 C 0.6666(4) 0.2687(5) 0.4957(5) 0.0150(16) Uani 1 1 d . .
C32 C 0.6766(5) 0.3555(5) 0.5281(6) 0.0199(18) Uani 1 1 d . .
C33 C 0.5035(5) 0.3603(6) 0.5440(6) 0.026(2) Uani 1 1 d . .
C34 C 0.5079(6) 0.4222(7) 0.6114(8) 0.043(3) Uani 1 1 d . .
H34A H 0.4700 0.4648 0.5864 0.065 Uiso 1 1 calc R U
H34B H 0.5580 0.4472 0.6303 0.065 Uiso 1 1 calc R U
H34C H 0.4987 0.3965 0.6631 0.065 Uiso 1 1 calc R U
O1 O 0.3819(4) 0.9718(3) 0.5544(4) 0.0259(13) Uani 1 1 d . .
O2 O 0.3648(3) 0.8382(3) 0.5771(4) 0.0218(13) Uani 1 1 d . .
H2A H 0.3184 0.8294 0.5623 0.033 Uiso 1 1 calc R U
O3 O 0.6360(4) 0.9122(3) 0.3761(4) 0.0256(13) Uani 1 1 d . .
O4 O 0.6619(3) 0.8679(3) 0.2548(4) 0.0207(13) Uani 1 1 d . .
H4A H 0.6590 0.9184 0.2425 0.031 Uiso 1 1 calc R U
O5 O 0.3565(4) 0.4560(3) 0.4392(4) 0.0264(13) Uani 1 1 d . .
O6 O 0.3227(4) 0.3249(3) 0.4020(4) 0.0239(14) Uani 1 1 d . .
H6A H 0.3217 0.3213 0.4547 0.036 Uiso 1 1 calc R U
O7 O 0.6651(5) 0.4124(4) 0.4768(5) 0.0410(19) Uani 1 1 d . .
H7A H 0.7062 0.4343 0.4792 0.061 Uiso 1 1 calc R U
O8 O 0.6944(3) 0.3629(4) 0.6149(4) 0.0222(13) Uani 1 1 d . .
F1 F 0.4864(3) 1.1969(3) 0.7219(4) 0.0284(11) Uani 1 1 d . .
F2 F 0.4574(3) 1.1536(3) 0.5860(3) 0.0275(11) Uani 1 1 d . .
F3 F 0.5010(3) 1.0696(3) 0.6956(4) 0.0286(12) Uani 1 1 d . .
F4 F 0.5419(3) 0.9434(3) 0.5018(3) 0.0298(12) Uani 1 1 d . .
F5 F 0.5205(3) 0.8352(4) 0.5671(4) 0.0386(14) Uani 1 1 d . .
F6 F 0.5155(3) 0.8300(3) 0.4292(4) 0.0298(12) Uani 1 1 d . .
F7 F 0.4742(3) 0.6685(3) 0.3496(4) 0.0385(14) Uani 1 1 d . .
F8 F 0.4561(3) 0.6286(4) 0.4695(4) 0.0358(13) Uani 1 1 d . .
F9 F 0.4787(3) 0.5395(3) 0.3809(4) 0.0348(13) Uani 1 1 d . .
F10 F 0.5557(3) 0.4498(3) 0.2766(4) 0.0406(14) Uani 1 1 d . .
F11 F 0.5339(3) 0.3548(4) 0.1793(4) 0.0440(15) Uani 1 1 d . .
F12 F 0.5226(3) 0.3318(4) 0.3071(5) 0.0466(17) Uani 1 1 d . .
Cl1 Cl 0.19509(11) 1.04533(11) 0.67423(13) 0.0183(4) Uani 1 1 d . .
Cl2 Cl 0.83008(11) 0.78476(12) 0.59480(13) 0.0183(4) Uani 1 1 d . .
Cl3 Cl 0.16660(11) 0.55154(12) 0.20153(13) 0.0182(4) Uani 1 1 d . .
Cl4 Cl 0.83442(11) 0.27512(12) 0.38795(13) 0.0198(4) Uani 1 1 d . .
I1 I 0.34333(3) 1.10695(3) 0.66735(3) 0.01553(12) Uani 1 1 d . .
I2 I 0.67115(3) 0.83129(3) 0.55271(3) 0.01535(12) Uani 1 1 d . .
I3 I 0.32379(3) 0.59899(3) 0.31098(3) 0.01644(12) Uani 1 1 d . .
I4 I 0.68038(3) 0.33052(3) 0.31574(3) 0.01642(12) Uani 1 1 d . .
N1 N 0.4993(5) 0.3120(5) 0.4904(6) 0.037(2) Uani 1 1 d . .

loop_
_atom_site_aniso_label
_atom_site_aniso_U_11
_atom_site_aniso_U_22
_atom_site_aniso_U_33
_atom_site_aniso_U_23
_atom_site_aniso_U_13
_atom_site_aniso_U_12
C1 0.020(4) 0.015(4) 0.031(5) 0.002(3) 0.011(4) 0.000(3)
C2 0.023(4) 0.010(4) 0.016(4) 0.005(3) 0.005(3) 0.001(3)
C3 0.029(5) 0.016(4) 0.021(4) 0.000(3) 0.008(3) 0.004(3)
C4 0.037(5) 0.016(4) 0.018(4) 0.000(3) 0.006(4) -0.005(4)
C5 0.033(5) 0.019(4) 0.027(5) 0.003(3) 0.008(4) 0.001(4)
C6 0.023(4) 0.012(4) 0.026(4) 0.000(3) 0.007(4) 0.003(3)
C7 0.020(4) 0.017(4) 0.022(4) -0.002(3) 0.011(3) -0.006(3)
C8 0.035(5) 0.014(4) 0.024(4) -0.002(3) 0.019(4) 0.002(3)
C9 0.020(4) 0.026(5) 0.032(5) 0.001(4) 0.011(4) -0.001(4)
C10 0.025(4) 0.011(4) 0.020(4) -0.005(3) 0.007(3) -0.001(3)
C11 0.026(5) 0.022(4) 0.014(4) 0.001(3) 0.006(4) -0.003(3)
C12 0.024(5) 0.009(4) 0.040(5) 0.002(3) 0.009(4) -0.004(3)
C13 0.049(6) 0.010(4) 0.028(5) -0.010(3) 0.014(4) 0.000(4)
C14 0.025(5) 0.025(5) 0.017(4) 0.006(3) 0.008(4) -0.005(4)
C15 0.017(4) 0.008(4) 0.018(4) -0.003(3) 0.006(3) 0.000(3)
C16 0.019(4) 0.018(4) 0.018(4) -0.003(3) -0.003(3) 0.002(3)
C17 0.020(4) 0.020(4) 0.035(5) -0.004(4) 0.010(4) -0.001(3)
C18 0.017(4) 0.009(4) 0.028(4) -0.008(3) 0.009(3) -0.005(3)
C19 0.028(4) 0.027(4) 0.019(4) -0.004(4) 0.011(3) -0.002(4)
C20 0.026(4) 0.028(5) 0.022(4) -0.004(4) 0.013(4) 0.003(4)
C21 0.029(5) 0.030(5) 0.022(5) -0.015(4) 0.010(4) -0.001(4)
C22 0.018(4) 0.013(4) 0.029(5) 0.000(3) 0.011(3) 0.004(3)
C23 0.013(4) 0.013(4) 0.021(4) -0.002(3) 0.003(3) 0.000(3)
C24 0.005(3) 0.014(4) 0.018(4) 0.002(3) 0.005(3) 0.005(3)
C25 0.028(5) 0.029(5) 0.028(5) 0.011(4) 0.009(4) 0.002(4)
C26 0.027(4) 0.009(4) 0.018(4) 0.005(3) 0.007(3) -0.003(3)
C27 0.035(5) 0.016(4) 0.020(4) -0.005(3) 0.014(4) -0.002(3)
C28 0.035(5) 0.009(4) 0.030(5) -0.002(3) 0.011(4) -0.004(3)
C29 0.034(5) 0.011(4) 0.030(5) 0.006(3) 0.013(4) -0.001(3)
C30 0.028(5) 0.011(4) 0.026(4) -0.006(3) 0.012(4) -0.002(3)
C31 0.022(4) 0.011(4) 0.016(4) 0.002(3) 0.011(3) 0.004(3)
C32 0.028(4) 0.012(4) 0.021(4) 0.006(3) 0.008(4) -0.003(3)
C33 0.016(4) 0.029(5) 0.033(5) 0.001(4) 0.005(4) -0.001(4)
C34 0.027(5) 0.054(7) 0.042(6) -0.012(5) 0.003(5) 0.006(5)
O1 0.043(4) 0.016(3) 0.024(3) -0.004(2) 0.018(3) -0.005(3)
O2 0.030(3) 0.012(3) 0.028(3) -0.001(2) 0.016(3) -0.001(2)
O3 0.045(4) 0.014(3) 0.020(3) -0.001(2) 0.013(3) 0.003(3)
O4 0.031(3) 0.008(3) 0.028(3) 0.000(2) 0.016(3) 0.002(2)
O5 0.036(4) 0.017(3) 0.027(3) -0.002(3) 0.011(3) 0.001(3)
O6 0.027(3) 0.018(3) 0.027(3) 0.004(2) 0.009(3) -0.004(2)
O7 0.086(6) 0.017(3) 0.030(4) -0.002(3) 0.031(4) -0.005(3)
O8 0.035(3) 0.016(3) 0.016(3) -0.007(2) 0.009(3) -0.004(3)
F1 0.028(3) 0.023(3) 0.034(3) -0.005(2) 0.010(2) -0.006(2)
F2 0.030(3) 0.027(3) 0.030(3) -0.001(2) 0.016(2) -0.004(2)
F3 0.020(2) 0.014(2) 0.051(3) 0.004(2) 0.010(2) 0.0025(19)
F4 0.025(3) 0.023(3) 0.037(3) -0.004(2) 0.003(2) 0.011(2)
F5 0.028(3) 0.047(4) 0.049(4) 0.003(3) 0.024(3) 0.001(2)
F6 0.023(3) 0.033(3) 0.028(3) -0.014(2) 0.000(2) 0.001(2)
F7 0.025(3) 0.035(3) 0.056(4) 0.001(3) 0.014(3) -0.012(2)
F8 0.030(3) 0.041(3) 0.030(3) -0.010(2) 0.001(2) 0.004(2)
F9 0.019(2) 0.022(3) 0.057(4) -0.007(3) 0.004(2) 0.006(2)
F10 0.037(3) 0.032(3) 0.053(4) 0.004(3) 0.015(3) 0.016(2)
F11 0.031(3) 0.060(4) 0.035(3) -0.003(3) 0.002(3) 0.001(3)
F12 0.019(3) 0.063(4) 0.061(4) 0.035(3) 0.018(3) 0.007(3)
Cl1 0.0249(10) 0.0121(9) 0.0214(10) -0.0018(7) 0.0124(8) -0.0024(7)
Cl2 0.0202(10) 0.0122(9) 0.0230(10) 0.0031(7) 0.0078(8) 0.0015(7)
Cl3 0.0241(10) 0.0134(9) 0.0189(10) 0.0008(7) 0.0093(8) -0.0010(7)
Cl4 0.0218(10) 0.0149(9) 0.0232(10) -0.0052(8) 0.0080(8) 0.0005(8)
I1 0.0188(3) 0.0107(2) 0.0185(3) 0.00076(19) 0.0079(2) 0.00022(19)
I2 0.0185(3) 0.0124(3) 0.0163(3) -0.00061(18) 0.0072(2) 0.00072(19)
I3 0.0205(3) 0.0113(2) 0.0187(3) -0.00099(19) 0.0080(2) 0.00035(19)
I4 0.0202(3) 0.0136(3) 0.0175(3) 0.00096(19) 0.0088(2) 0.00056(19)
N1 0.032(5) 0.031(5) 0.049(5) -0.015(4) 0.015(4) 0.001(4)

loop_
_atom_type_symbol
_atom_type_description
_atom_type_scat_dispersion_real
_atom_type_scat_dispersion_imag
_atom_type_scat_source
C C 0.0033 0.0016 'International Tables Vol C Tables 4.2.6.8 and 6.1.1.4'
H H 0.0000 0.0000 'International Tables Vol C Tables 4.2.6.8 and 6.1.1.4'
O O 0.0106 0.0060 'International Tables Vol C Tables 4.2.6.8 and 6.1.1.4'
F F 0.0171 0.0103 'International Tables Vol C Tables 4.2.6.8 and 6.1.1.4'
Cl Cl 0.1484 0.1585 'International Tables Vol C Tables 4.2.6.8 and 6.1.1.4'
I I -0.4742 1.8119 'International Tables Vol C Tables 4.2.6.8 and 6.1.1.4'
N N 0.0061 0.0033 'International Tables Vol C Tables 4.2.6.8 and 6.1.1.4'

loop_
_geom_angle_atom_site_label_1
_geom_angle_atom_site_label_2
_geom_angle_atom_site_label_3
_geom_angle
F2 C1 F3 109.1(7)
F2 C1 F1 109.3(7)
F3 C1 F1 108.5(7)
F2 C1 I1 110.4(5)
F3 C1 I1 109.3(5)
F1 C1 I1 110.2(5)
C3 C2 C7 122.3(7)
C3 C2 I1 114.9(6)
C7 C2 I1 122.8(6)
C2 C3 C4 119.3(8)
C2 C3 H3 120.3
C4 C3 H3 120.3
C3 C4 C5 119.9(8)
C3 C4 H4 120.1
C5 C4 H4 120.1
C6 C5 C4 119.6(8)
C6 C5 H5 120.2
C4 C5 H5 120.2
C5 C6 C7 121.8(8)
C5 C6 H6 119.1
C7 C6 H6 119.1
C2 C7 C6 117.0(7)
C2 C7 C8 122.6(7)
C6 C7 C8 120.4(7)
O1 C8 O2 124.1(8)
O1 C8 C7 125.5(8)
O2 C8 C7 110.4(7)
F6 C9 F5 109.1(7)
F6 C9 F4 108.4(7)
F5 C9 F4 108.2(7)
F6 C9 I2 111.3(6)
F5 C9 I2 109.4(6)
F4 C9 I2 110.4(5)
C11 C10 C15 122.4(7)
C11 C10 I2 113.9(6)
C15 C10 I2 123.4(6)
C12 C11 C10 119.3(8)
C12 C11 H11 120.4
C10 C11 H11 120.4
C13 C12 C11 118.9(8)
C13 C12 H12 120.5
C11 C12 H12 120.5
C12 C13 C14 122.4(8)
C12 C13 H13 118.8
C14 C13 H13 118.8
C13 C14 C15 119.8(8)
C13 C14 H14 120.1
C15 C14 H14 120.1
C10 C15 C14 117.1(7)
C10 C15 C16 122.4(7)
C14 C15 C16 120.4(7)
O3 C16 O4 123.9(8)
O3 C16 C15 121.9(8)
O4 C16 C15 114.0(7)
F7 C17 F9 109.6(7)
F7 C17 F8 108.2(7)
F9 C17 F8 108.7(7)
F7 C17 I3 110.0(6)
F9 C17 I3 109.6(5)
F8 C17 I3 110.6(6)
C19 C18 C23 122.5(7)
C19 C18 I3 114.1(6)
C23 C18 I3 123.0(6)
C18 C19 C20 118.5(8)
C18 C19 H19 120.7
C20 C19 H19 120.7
C21 C20 C19 120.9(8)
C21 C20 H20 119.6
C19 C20 H20 119.6
C20 C21 C22 119.2(8)
C20 C21 H21 120.4
C22 C21 H21 120.4
C23 C22 C21 121.6(8)
C23 C22 H22 119.2
C21 C22 H22 119.2
C22 C23 C18 117.2(7)
C22 C23 C24 119.6(7)
C18 C23 C24 123.3(7)
O5 C24 O6 127.4(7)
O5 C24 C23 121.1(7)
O6 C24 C23 111.4(7)
F12 C25 F11 110.4(8)
F12 C25 F10 107.9(8)
F11 C25 F10 107.3(7)
F12 C25 I4 110.8(6)
F11 C25 I4 109.9(6)
F10 C25 I4 110.4(6)
C27 C26 C31 123.1(7)
C27 C26 I4 114.0(6)
C31 C26 I4 122.5(6)
C26 C27 C28 118.5(8)
C26 C27 H27 120.8
C28 C27 H27 120.8
C29 C28 C27 120.2(7)
C29 C28 H28 119.9
C27 C28 H28 119.9
C28 C29 C30 119.8(8)
C28 C29 H29 120.1
C30 C29 H29 120.1
C31 C30 C29 121.4(8)
C31 C30 H30 119.3
C29 C30 H30 119.3
C30 C31 C26 116.9(7)
C30 C31 C32 119.9(7)
C26 C31 C32 123.0(7)
O7 C32 O8 124.4(8)
O7 C32 C31 121.4(8)
O8 C32 C31 114.1(7)
N1 C33 C34 179.3(12)
C33 C34 H34A 109.5
C33 C34 H34B 109.5
H34A C34 H34B 109.5
C33 C34 H34C 109.5
H34A C34 H34C 109.5
H34B C34 H34C 109.5
C8 O1 I1 95.3(5)
C8 O2 I1 16.5(4)
C8 O2 H2A 109.5
I1 O2 H2A 93.4
C16 O3 I2 100.6(5)
C16 O4 I2 9.9(4)
C16 O4 H4A 109.5
I2 O4 H4A 109.5
C24 O5 I3 99.7(5)
C24 O6 I3 13.4(4)
C24 O6 H6A 109.5
I3 O6 H6A 112.0
C32 O7 I4 100.8(6)
C32 O7 H7A 109.5
I4 O7 H7A 83.4
C32 O8 I4 11.0(4)
I4 Cl4 I3 18.52(3)
C2 I1 C1 91.6(3)
C2 I1 Cl1 80.8(2)
C1 I1 Cl1 172.0(2)
C2 I1 O1 67.8(2)
C1 I1 O1 74.3(3)
Cl1 I1 O1 100.38(12)
C2 I1 O2 48.3(2)
C1 I1 O2 90.6(2)
Cl1 I1 O2 82.64(8)
O1 I1 O2 24.12(13)
C10 I2 C9 93.6(3)
C10 I2 Cl2 81.5(2)
C9 I2 Cl2 174.6(2)
C10 I2 O3 67.4(2)
C9 I2 O3 72.6(3)
Cl2 I2 O3 103.18(13)
C10 I2 O4 48.3(2)
C9 I2 O4 87.0(2)
Cl2 I2 O4 87.96(8)
O3 I2 O4 22.08(13)
C18 I3 C17 92.5(3)
C18 I3 Cl3 76.6(2)
C17 I3 Cl3 169.0(2)
C18 I3 O5 67.2(3)
C17 I3 O5 76.0(3)
Cl3 I3 O5 97.93(13)
C18 I3 O6 48.4(2)
C17 I3 O6 91.3(2)
Cl3 I3 O6 80.29(8)
O5 I3 O6 23.06(14)
C18 I3 Cl4 51.8(2)
C17 I3 Cl4 40.7(2)
Cl3 I3 Cl4 128.42(4)
O5 I3 Cl4 64.05(12)
O6 I3 Cl4 65.75(8)
C26 I4 C25 92.2(3)
C26 I4 Cl4 85.2(2)
C25 I4 Cl4 177.4(2)
C26 I4 O7 66.8(3)
C25 I4 O7 79.4(3)
Cl4 I4 O7 99.46(17)
C26 I4 O8 48.7(2)
C25 I4 O8 93.1(2)
Cl4 I4 O8 85.13(9)
O7 I4 O8 21.92(15)

loop_
_geom_bond_atom_site_label_1
_geom_bond_atom_site_label_2
_geom_bond_distance
C1 F2 1.317(10)
C1 F3 1.318(9)
C1 F1 1.322(10)
C1 I1 2.202(8)
C2 C3 1.377(11)
C2 C7 1.394(11)
C2 I1 2.108(7)
C3 C4 1.389(12)
C3 H3 0.9500
C4 C5 1.392(12)
C4 H4 0.9500
C5 C6 1.381(12)
C5 H5 0.9500
C6 C7 1.395(11)
C6 H6 0.9500
C7 C8 1.499(11)
C8 O1 1.189(10)
C8 O2 1.343(10)
C9 F6 1.319(11)
C9 F5 1.319(10)
C9 F4 1.321(11)
C9 I2 2.198(9)
C10 C11 1.389(11)
C10 C15 1.393(11)
C10 I2 2.123(8)
C11 C12 1.374(12)
C11 H11 0.9500
C12 C13 1.373(13)
C12 H12 0.9500
C13 C14 1.375(12)
C13 H13 0.9500
C14 C15 1.398(12)
C14 H14 0.9500
C15 C16 1.487(11)
C16 O3 1.230(10)
C16 O4 1.309(11)
C17 F7 1.305(10)
C17 F9 1.321(10)
C17 F8 1.321(11)
C17 I3 2.202(9)
C18 C19 1.380(12)
C18 C23 1.386(11)
C18 I3 2.114(8)
C19 C20 1.386(12)
C19 H19 0.9500
C20 C21 1.368(13)
C20 H20 0.9500
C21 C22 1.394(13)
C21 H21 0.9500
C22 C23 1.384(11)
C22 H22 0.9500
C23 C24 1.534(11)
C24 O5 1.198(9)
C24 O6 1.304(9)
C25 F12 1.288(11)
C25 F11 1.304(11)
C25 F10 1.330(11)
C25 I4 2.208(9)
C26 C27 1.378(11)
C26 C31 1.389(11)
C26 I4 2.125(7)
C27 C28 1.394(12)
C27 H27 0.9500
C28 C29 1.367(13)
C28 H28 0.9500
C29 C30 1.404(11)
C29 H29 0.9500
C30 C31 1.380(11)
C30 H30 0.9500
C31 C32 1.490(11)
C32 O7 1.201(10)
C32 O8 1.306(10)
C33 N1 1.137(12)
C33 C34 1.445(14)
C34 H34A 0.9800
C34 H34B 0.9800
C34 H34C 0.9800
O1 I1 3.058(6)
O2 I1 4.648(5)
O2 H2A 0.8400
O3 I2 2.956(6)
O4 I2 4.685(6)
O4 H4A 0.8400
O5 I3 3.010(6)
O6 I3 4.677(6)
O6 H6A 0.8400
O7 I4 2.963(7)
O7 H7A 0.8400
O8 I4 4.672(6)
Cl1 I1 2.996(2)
Cl2 I2 2.942(2)
Cl3 I3 3.001(2)
Cl4 I4 2.891(2)
Cl4 I3 10.664(2)
